data_1505148
loop_
_publ_author_name
'Furukawa, Daisuke'
'Matsumoto, Akikazu'

_publ_section_title
;
 Reaction Mechanism Based on X-ray Crystal Structure Analysis during the
 Solid-State Polymerization of Muconic Esters
;
_journal_issue 17
_journal_name_full Macromolecules
_journal_page_first 6048
_journal_paper_doi 10.1021/ma070802f
_journal_volume 40
_journal_year 2007
_chemical_formula_moiety 'C22 H22 O6'
_chemical_formula_sum 'C22 H22 O6'
_chemical_formula_weight 382.40
_chemical_name_systematic
; 
 ? 
;
_space_group_IT_number 15
_symmetry_cell_setting monoclinic
_symmetry_space_group_name_Hall '-C 2yc'
_symmetry_space_group_name_H-M 'C 1 2/c 1'
_atom_sites_solution_hydrogens geom
_atom_sites_solution_primary direct
_atom_sites_solution_secondary difmap
_audit_creation_method SHELXL-97
_cell_angle_alpha 90.00
_cell_angle_beta 99.224(19)
_cell_angle_gamma 90.00
_cell_formula_units_Z 4
_cell_length_a 35.330(15)
_cell_length_b 5.687(2)
_cell_length_c 9.574(3)
_cell_measurement_reflns_used 5333
_cell_measurement_temperature 123(2)
_cell_measurement_theta_max 27.4
_cell_measurement_theta_min 3.6
_cell_volume 1898.8(12)
_computing_cell_refinement PROCESS-AUTO
_computing_data_collection PROCESS-AUTO
_computing_data_reduction CrystalStructure
_computing_publication_material 'CrystalStructure 3.8'
_computing_structure_refinement 'SHELXL-97 (Sheldrick, 1997)'
_computing_structure_solution SIR92
_diffrn_ambient_temperature 123(2)
_diffrn_detector_area_resol_mean 10.00
_diffrn_measured_fraction_theta_full 0.996
_diffrn_measured_fraction_theta_max 0.996
_diffrn_measurement_device_type 'Rigaku RAXIS-RAPID'
_diffrn_measurement_method \w
_diffrn_radiation_monochromator graphite
_diffrn_radiation_source 'fine-focus sealed tube'
_diffrn_radiation_type MoK\a
_diffrn_radiation_wavelength 0.71075
_diffrn_reflns_av_R_equivalents 0.0765
_diffrn_reflns_av_sigmaI/netI 0.0605
_diffrn_reflns_limit_h_max 45
_diffrn_reflns_limit_h_min -45
_diffrn_reflns_limit_k_max 6
_diffrn_reflns_limit_k_min -7
_diffrn_reflns_limit_l_max 12
_diffrn_reflns_limit_l_min -12
_diffrn_reflns_number 8268
_diffrn_reflns_theta_full 27.48
_diffrn_reflns_theta_max 27.48
_diffrn_reflns_theta_min 3.51
_exptl_absorpt_coefficient_mu 0.097
_exptl_absorpt_correction_T_max 0.9903
_exptl_absorpt_correction_T_min 0.9808
_exptl_absorpt_correction_type none
_exptl_crystal_colour colorless
_exptl_crystal_density_diffrn 1.338
_exptl_crystal_density_method 'not measured'
_exptl_crystal_description block
_exptl_crystal_F_000 808
_exptl_crystal_size_max 0.20
_exptl_crystal_size_mid 0.20
_exptl_crystal_size_min 0.10
_refine_diff_density_max 0.224
_refine_diff_density_min -0.290
_refine_diff_density_rms 0.052
_refine_ls_extinction_method none
_refine_ls_goodness_of_fit_ref 1.068
_refine_ls_hydrogen_treatment constr
_refine_ls_matrix_type full
_refine_ls_number_parameters 150
_refine_ls_number_reflns 2183
_refine_ls_number_restraints 0
_refine_ls_restrained_S_all 1.068
_refine_ls_R_factor_all 0.0953
_refine_ls_R_factor_gt 0.0575
_refine_ls_shift/su_max 0.000
_refine_ls_shift/su_mean 0.000
_refine_ls_structure_factor_coef Fsqd
_refine_ls_weighting_details 'calc w=1/[\s^2^(Fo^2^)+(0.0690P)^2^+0.2956P] where P=(Fo^2^+2Fc^2^)/3'
_refine_ls_weighting_scheme calc
_refine_ls_wR_factor_gt 0.1394
_refine_ls_wR_factor_ref 0.1521
_reflns_number_gt 1405
_reflns_number_total 2183
_reflns_threshold_expression >2sigma(I)
_cod_data_source_file ma070802fsi20070626_070126.cif
_cod_data_source_block 30m
_cod_original_cell_volume 1898.7(13)
_cod_database_code 1505148

loop_
_symmetry_equiv_pos_as_xyz
'x, y, z'
'-x, y, -z+1/2'
'x+1/2, y+1/2, z'
'-x+1/2, y+1/2, -z+1/2'
'-x, -y, -z'
'x, -y, z-1/2'
'-x+1/2, -y+1/2, -z'
'x+1/2, -y+1/2, z-1/2'

loop_
_atom_site_label
_atom_site_type_symbol
_atom_site_fract_x
_atom_site_fract_y
_atom_site_fract_z
_atom_site_U_iso_or_equiv
_atom_site_adp_type
_atom_site_occupancy
_atom_site_symmetry_multiplicity
_atom_site_calc_flag
_atom_site_refinement_flags
_atom_site_disorder_assembly
_atom_site_disorder_group
O2 O 0.57686(5) 0.2527(2) 0.33802(15) 0.0395(4) Uani 1 1 d . . .
O3 O 0.71714(4) 0.3091(2) 0.84534(14) 0.0379(4) Uani 1 1 d . . .
O1M O 0.54451(17) 0.0005(8) 0.1829(6) 0.0392(10) Uani 0.749(16) 1 d P A 1
C1M C 0.50887(18) 0.3962(9) 0.0352(6) 0.0280(10) Uani 0.749(16) 1 d P . 1
H1M H 0.5022 0.2459 -0.0047 0.034 Uiso 0.749(16) 1 calc PR A 1
C2M C 0.53429(16) 0.4097(6) 0.1546(4) 0.0324(12) Uani 0.749(16) 1 d P A 1
H2M H 0.5412 0.5594 0.1948 0.039 Uiso 0.749(16) 1 calc PR A 1
C3M C 0.55174(18) 0.1968(9) 0.2248(5) 0.0296(10) Uani 0.749(16) 1 d P A 1
O1P O 0.5355(4) 0.013(3) 0.1992(16) 0.037(4) Uiso 0.251(16) 1 d P A 2
C1P C 0.4991(5) 0.421(3) 0.044(2) 0.039(5) Uiso 0.251(16) 1 d P . 2
H1P H 0.4857 0.2824 0.0087 0.046 Uiso 0.251(16) 1 calc PR A 2
C2P C 0.5158(6) 0.4222(16) 0.2012(17) 0.038(5) Uani 0.251(16) 1 d P . 2
H2P H 0.5314 0.5686 0.2213 0.045 Uiso 0.251(16) 1 calc PR A 2
C3P C 0.5418(5) 0.216(3) 0.2385(19) 0.036(5) Uiso 0.251(16) 1 d P A 2
C4 C 0.59589(7) 0.0526(4) 0.4107(2) 0.0386(5) Uani 1 1 d . A .
H1 H 0.6067 -0.0483 0.3424 0.046 Uiso 1 1 calc R . .
H2 H 0.5772 -0.0418 0.4536 0.046 Uiso 1 1 calc R . .
C5 C 0.62742(6) 0.1347(3) 0.5238(2) 0.0329(5) Uani 1 1 d . . .
C6 C 0.62505(7) 0.3389(4) 0.6018(2) 0.0361(5) Uani 1 1 d . A .
H3 H 0.6030 0.4362 0.5805 0.043 Uiso 1 1 calc R . .
C7 C 0.65413(6) 0.4038(4) 0.7102(2) 0.0345(5) Uani 1 1 d . . .
H4 H 0.6519 0.5434 0.7627 0.041 Uiso 1 1 calc R A .
C8 C 0.68649(6) 0.2641(4) 0.7414(2) 0.0318(5) Uani 1 1 d . A .
C9 C 0.68952(6) 0.0585(4) 0.6640(2) 0.0338(5) Uani 1 1 d . . .
H5 H 0.7116 -0.0386 0.6852 0.041 Uiso 1 1 calc R A .
C10 C 0.66034(7) -0.0025(3) 0.5570(2) 0.0347(5) Uani 1 1 d . A .
H6 H 0.6627 -0.1418 0.5044 0.042 Uiso 1 1 calc R . .
C11 C 0.71537(7) 0.5170(4) 0.9285(2) 0.0409(6) Uani 1 1 d . . .
H7 H 0.7149 0.6559 0.8677 0.049 Uiso 1 1 calc R . .
H8 H 0.7379 0.5239 1.0028 0.049 Uiso 1 1 calc R . .
H9 H 0.6921 0.5134 0.9720 0.049 Uiso 1 1 calc R . .

loop_
_atom_site_aniso_label
_atom_site_aniso_U_11
_atom_site_aniso_U_22
_atom_site_aniso_U_33
_atom_site_aniso_U_23
_atom_site_aniso_U_13
_atom_site_aniso_U_12
O2 0.0452(10) 0.0288(8) 0.0391(8) 0.0018(7) -0.0094(7) -0.0034(7)
O3 0.0371(9) 0.0348(8) 0.0385(8) -0.0037(6) -0.0042(7) -0.0002(7)
O1M 0.037(2) 0.0294(15) 0.0480(19) -0.0074(12) -0.0036(18) -0.0028(16)
C1M 0.026(2) 0.0213(18) 0.036(2) 0.0008(13) 0.0012(18) -0.0011(18)
C2M 0.034(3) 0.0269(16) 0.0363(19) -0.0017(14) 0.0046(17) -0.0021(15)
C3M 0.025(2) 0.031(2) 0.0327(19) 0.0009(14) 0.0019(18) -0.0005(17)
C2P 0.044(9) 0.017(4) 0.045(7) -0.002(4) -0.017(6) 0.004(4)
C4 0.0417(14) 0.0286(11) 0.0420(11) -0.0018(9) -0.0040(10) 0.0010(10)
C5 0.0372(13) 0.0267(10) 0.0336(11) 0.0019(9) 0.0017(10) -0.0022(9)
C6 0.0372(13) 0.0312(12) 0.0383(11) 0.0014(9) 0.0017(10) 0.0028(9)
C7 0.0400(13) 0.0257(10) 0.0370(11) -0.0019(9) 0.0037(10) -0.0017(9)
C8 0.0351(13) 0.0280(10) 0.0313(10) 0.0032(8) 0.0023(9) -0.0029(9)
C9 0.0366(13) 0.0286(10) 0.0350(11) 0.0041(9) 0.0025(10) 0.0044(9)
C10 0.0433(13) 0.0263(10) 0.0340(10) -0.0005(9) 0.0047(9) 0.0016(10)
C11 0.0450(14) 0.0355(12) 0.0389(12) -0.0045(10) -0.0030(10) -0.0077(10)

loop_
_atom_type_symbol
_atom_type_description
_atom_type_scat_dispersion_real
_atom_type_scat_dispersion_imag
_atom_type_scat_source
C C 0.0033 0.0016 'International Tables Vol C Tables 4.2.6.8 and 6.1.1.4'
H H 0.0000 0.0000 'International Tables Vol C Tables 4.2.6.8 and 6.1.1.4'
O O 0.0106 0.0060 'International Tables Vol C Tables 4.2.6.8 and 6.1.1.4'

loop_
_geom_angle_atom_site_label_1
_geom_angle_atom_site_label_2
_geom_angle_atom_site_label_3
_geom_angle
_geom_angle_site_symmetry_1
_geom_angle_site_symmetry_3
C3M O2 C4 113.9(3) . .
C3M O2 C3P 16.0(7) . .
C4 O2 C3P 119.0(8) . .
C8 O3 C11 117.20(17) . .
C2M C1M C1M 122.1(6) . 5_665
C2M C1M H1M 119.0 . .
C1M C1M H1M 119.0 5_665 .
C1M C2M C3M 121.2(4) . .
C1M C2M H2M 119.4 . .
C3M C2M H2M 119.4 . .
O1M C3M O2 125.2(4) . .
O1M C3M C2M 124.2(4) . .
O2 C3M C2M 110.7(4) . .
C1P C1P C2P 127(2) 5_665 .
C1P C1P H1P 116.3 5_665 .
C2P C1P H1P 116.3 . .
C3P C2P C1P 110.9(12) . .
C3P C2P C2P 109.1(10) . 2_655
C1P C2P C2P 112.9(11) . 2_655
C3P C2P H2P 108.0 . .
C1P C2P H2P 108.0 . .
C2P C2P H2P 108.0 2_655 .
O1P C3P O2 115.7(14) . .
O1P C3P C2P 126.2(15) . .
O2 C3P C2P 117.9(13) . .
O2 C4 C5 109.73(17) . .
O2 C4 H1 109.7 . .
C5 C4 H1 109.7 . .
O2 C4 H2 109.7 . .
C5 C4 H2 109.7 . .
H1 C4 H2 108.2 . .
C6 C5 C10 117.7(2) . .
C6 C5 C4 123.2(2) . .
C10 C5 C4 119.15(19) . .
C7 C6 C5 121.5(2) . .
C7 C6 H3 119.2 . .
C5 C6 H3 119.2 . .
C8 C7 C6 119.7(2) . .
C8 C7 H4 120.2 . .
C6 C7 H4 120.2 . .
O3 C8 C7 125.29(19) . .
O3 C8 C9 114.94(19) . .
C7 C8 C9 119.8(2) . .
C10 C9 C8 119.6(2) . .
C10 C9 H5 120.2 . .
C8 C9 H5 120.2 . .
C9 C10 C5 121.8(2) . .
C9 C10 H6 119.1 . .
C5 C10 H6 119.1 . .
O3 C11 H7 109.5 . .
O3 C11 H8 109.5 . .
H7 C11 H8 109.5 . .
O3 C11 H9 109.5 . .
H7 C11 H9 109.5 . .
H8 C11 H9 109.5 . .

loop_
_geom_bond_atom_site_label_1
_geom_bond_atom_site_label_2
_geom_bond_distance
_geom_bond_site_symmetry_2
O2 C3M 1.325(5) .
O2 C4 1.443(3) .
O2 C3P 1.451(19) .
O3 C8 1.372(2) .
O3 C11 1.433(2) .
O1M C3M 1.200(6) .
C1M C2M 1.338(6) .
C1M C1M 1.452(10) 5_665
C1M H1M 0.9500 .
C2M C3M 1.471(6) .
C2M H2M 0.9500 .
O1P C3P 1.22(2) .
C1P C1P 1.24(4) 5_665
C1P C2P 1.53(2) .
C1P H1P 0.9500 .
C2P C3P 1.500(19) .
C2P C2P 1.57(5) 2_655
C2P H2P 1.0000 .
C4 C5 1.498(3) .
C4 H1 0.9900 .
C4 H2 0.9900 .
C5 C6 1.391(3) .
C5 C10 1.394(3) .
C6 C7 1.388(3) .
C6 H3 0.9500 .
C7 C8 1.385(3) .
C7 H4 0.9500 .
C8 C9 1.397(3) .
C9 C10 1.376(3) .
C9 H5 0.9500 .
C10 H6 0.9500 .
C11 H7 0.9800 .
C11 H8 0.9800 .
C11 H9 0.9800 .

loop_
_geom_torsion_atom_site_label_1
_geom_torsion_atom_site_label_2
_geom_torsion_atom_site_label_3
_geom_torsion_atom_site_label_4
_geom_torsion
_geom_torsion_site_symmetry_1
_geom_torsion_site_symmetry_4
C1M C1M C2M C3M 179.6(7) 5_665 .
C4 O2 C3M O1M 0.1(7) . .
C3P O2 C3M O1M -112(3) . .
C4 O2 C3M C2M -178.6(3) . .
C3P O2 C3M C2M 69(3) . .
C1M C2M C3M O1M -0.8(8) . .
C1M C2M C3M O2 177.9(5) . .
C1P C1P C2P C3P -124(3) 5_665 .
C1P C1P C2P C2P 113(2) 5_665 2_655
C3M O2 C3P O1P 60(3) . .
C4 O2 C3P O1P -15.9(16) . .
C3M O2 C3P C2P -125(4) . .
C4 O2 C3P C2P 160.1(11) . .
C1P C2P C3P O1P -44(2) . .
C2P C2P C3P O1P 80.8(18) 2_655 .
C1P C2P C3P O2 140.3(13) . .
C2P C2P C3P O2 -94.8(12) 2_655 .
C3M O2 C4 C5 172.0(4) . .
C3P O2 C4 C5 -171.0(8) . .
O2 C4 C5 C6 34.7(3) . .
O2 C4 C5 C10 -147.6(2) . .
C10 C5 C6 C7 -0.7(3) . .
C4 C5 C6 C7 177.0(2) . .
C5 C6 C7 C8 0.5(3) . .
C11 O3 C8 C7 0.3(3) . .
C11 O3 C8 C9 -179.57(17) . .
C6 C7 C8 O3 179.83(18) . .
C6 C7 C8 C9 -0.3(3) . .
O3 C8 C9 C10 -179.82(17) . .
C7 C8 C9 C10 0.3(3) . .
C8 C9 C10 C5 -0.5(3) . .
C6 C5 C10 C9 0.7(3) . .
C4 C5 C10 C9 -177.10(19) . .
